data_1553570
loop_
_publ_author_name
'Xu, Meng-Meng'
'Wang, Hai-Qing'
'Wan, Ying'
'He, Guofeng'
'Yan, Jingjing'
'Zhang, Shu'
'Wang, Shu-Liang'
'Shi, Feng'

_publ_section_title
;
 Catalytic asymmetric substitution of ortho-hydroxybenzyl alcohols with
 tetronic acid-derived enamines: enantioselective synthesis of tetronic
 acid-derived diarylmethanes
;
_journal_issue 3
_journal_name_full 'Organic Chemistry Frontiers'
_journal_page_first 358
_journal_paper_doi 10.1039/C6QO00549G
_journal_volume 4
_journal_year 2017
_chemical_absolute_configuration rmad
_chemical_formula_moiety 'C25 H23 N O3'
_chemical_formula_sum 'C25 H23 N O3'
_chemical_formula_weight 385.44
_space_group_crystal_system tetragonal
_space_group_IT_number 76
_space_group_name_Hall 'P 4w'
_space_group_name_H-M_alt 'P 41'
_atom_sites_solution_hydrogens geom
_atom_sites_solution_primary direct
_audit_creation_date 2015-11-20
_audit_creation_method
;
Olex2 1.2
(compiled 2014.07.22 svn.r2960 for OlexSys, GUI svn.r4862)
;
_audit_update_record
;
2016-08-12 deposited with the CCDC.
2016-12-12 downloaded from the CCDC.
;
_cell_angle_alpha 90
_cell_angle_beta 90
_cell_angle_gamma 90
_cell_formula_units_Z 4
_cell_length_a 8.40910(10)
_cell_length_b 8.40910(10)
_cell_length_c 29.3175(6)
_cell_measurement_reflns_used 4916
_cell_measurement_temperature 293(2)
_cell_measurement_theta_max 68.797
_cell_measurement_theta_min 5.260
_cell_volume 2073.13(5)
_computing_cell_refinement 'SAINT v7.68A (Bruker, 2009)'
_computing_data_reduction 'SAINT v7.68A (Bruker, 2009)'
_computing_molecular_graphics 'Olex2 (Dolomanov et al., 2009)'
_computing_publication_material 'Olex2 (Dolomanov et al., 2009)'
_computing_structure_refinement 'XL (Sheldrick, 2008)'
_computing_structure_solution 'XS (Sheldrick, 2008)'
_diffrn_ambient_temperature 293(2)
_diffrn_measured_fraction_theta_full 0.999
_diffrn_measured_fraction_theta_max 0.994
_diffrn_measurement_details
;
scan:
	Number of images: 340
	           Slice: -110.0000 - 60.0000
	     Image width: 0.5000
	        Exp time: 16.0000
	   Rotation axis: Omega
	           Omega: 0.0000
	             Chi: 45.0000
	             Phi: 270.0000
	             XTD: 45.3038
	          2theta: -20.1830
;
_diffrn_measurement_device
;
Saturn724+ (2x2 bin mode)
;
_diffrn_measurement_device_details
;
AFC10: Fixed Chi 2 circle
;
_diffrn_measurement_device_type 'Bruker APEX-II CCD'
_diffrn_measurement_method '\f and \w scans'
_diffrn_orient_matrix_type d*Trek
_diffrn_orient_matrix_UB_11 -0.0416
_diffrn_orient_matrix_UB_12 -0.0191
_diffrn_orient_matrix_UB_13 0.0361
_diffrn_orient_matrix_UB_21 0.0301
_diffrn_orient_matrix_UB_22 -0.0492
_diffrn_orient_matrix_UB_23 0.0086
_diffrn_orient_matrix_UB_31 0.0196
_diffrn_orient_matrix_UB_32 0.0176
_diffrn_orient_matrix_UB_33 0.0318
_diffrn_radiation_detector CCD
_diffrn_radiation_monochromator graphite
_diffrn_radiation_type CuK\a
_diffrn_radiation_wavelength 1.54178
_diffrn_reflns_av_R_equivalents 0.0707
_diffrn_reflns_av_unetI/netI 0.0639
_diffrn_reflns_Laue_measured_fraction_full 0.999
_diffrn_reflns_Laue_measured_fraction_max 0.994
_diffrn_reflns_limit_h_max 10
_diffrn_reflns_limit_h_min -9
_diffrn_reflns_limit_k_max 10
_diffrn_reflns_limit_k_min -9
_diffrn_reflns_limit_l_max 35
_diffrn_reflns_limit_l_min -35
_diffrn_reflns_number 15374
_diffrn_reflns_point_group_measured_fraction_full 0.991
_diffrn_reflns_point_group_measured_fraction_max 0.976
_diffrn_reflns_theta_full 67.679
_diffrn_reflns_theta_max 69.576
_diffrn_reflns_theta_min 5.260
_diffrn_source 'fine-focus sealed tube'
_diffrn_source_current 24.0000
_diffrn_source_power 1.2000
_diffrn_source_voltage 50.0000
_diffrn_standards_number 0
_exptl_absorpt_coefficient_mu 0.646
_exptl_absorpt_correction_T_max 0.9643
_exptl_absorpt_correction_T_min 0.8673
_exptl_absorpt_correction_type multi-scan
_exptl_absorpt_process_details
'SADABS-2008/1 (Bruker,2008) was used for absorption correction. wR2(int) was 0.1644 before and 0.0969 after correction. The Ratio of minimum to maximum transmission is 0.6576. The \l/2 correction factor is 0.0015.'
_exptl_crystal_colour colourless
_exptl_crystal_colour_primary colourless
_exptl_crystal_density_diffrn 1.235
_exptl_crystal_description block
_exptl_crystal_F_000 816
_exptl_crystal_size_max 0.2
_exptl_crystal_size_mid 0.15
_exptl_crystal_size_min 0.05
_refine_diff_density_max 0.201
_refine_diff_density_min -0.268
_refine_diff_density_rms 0.051
_refine_ls_abs_structure_details
;
 Flack x determined using 1635 quotients [(I+)-(I-)]/[(I+)+(I-)]
 (Parsons, Flack and Wagner, Acta Cryst. B69 (2013) 249-259).
;
_refine_ls_abs_structure_Flack 0.13(14)
_refine_ls_extinction_method none
_refine_ls_goodness_of_fit_ref 1.047
_refine_ls_hydrogen_treatment constr
_refine_ls_matrix_type full
_refine_ls_number_parameters 265
_refine_ls_number_reflns 3807
_refine_ls_number_restraints 1
_refine_ls_restrained_S_all 1.047
_refine_ls_R_factor_all 0.0591
_refine_ls_R_factor_gt 0.0574
_refine_ls_shift/su_max 0.003
_refine_ls_shift/su_mean 0.000
_refine_ls_structure_factor_coef Fsqd
_refine_ls_weighting_details 'w=1/[\s^2^(Fo^2^)+(0.1116P)^2^+0.0783P] where P=(Fo^2^+2Fc^2^)/3'
_refine_ls_weighting_scheme calc
_refine_ls_wR_factor_gt 0.1527
_refine_ls_wR_factor_ref 0.1550
_reflns_Friedel_coverage 0.924
_reflns_Friedel_fraction_full 0.982
_reflns_Friedel_fraction_max 0.958
_reflns_number_gt 3635
_reflns_number_total 3807
_reflns_threshold_expression 'I > 2\s(I)'
_cod_data_source_file c6qo00549g2.cif
_cod_data_source_block cu_sf151120_0m
_cod_original_cell_volume 2073.13(7)
_cod_original_sg_symbol_Hall 'P 41'
_cod_database_code 1553570
_shelxl_version_number 2014-3
_shelx_space_group_comment
;
The symmetry employed for this shelxl refinement is uniquely defined
by the following loop, which should always be used as a source of
symmetry information in preference to the above space-group names.
They are only intended as comments.
;
_shelx_estimated_absorpt_t_max 0.968
_shelx_estimated_absorpt_t_min 0.882
_diffrn_number_total 2330
_olex2_refinement_description
;
1. Fixed Uiso
 At 1.2 times of:
  All C(H) groups, All C(H,H) groups, All N(H) groups
 At 1.5 times of:
  All C(H,H,H) groups, All O(H) groups
2.a Ternary CH refined with riding coordinates:
 C1(H1A)
2.b Secondary CH2 refined with riding coordinates:
 C4(H4A,H4B)
2.c Aromatic/amide H refined with riding coordinates:
 N1(H1), C7(H7), C8(H8), C10(H10), C11(H11), C15(H15), C16(H16), C18(H18),
 C21(H21), C22(H22), C23(H23), C24(H24), C25(H25)
2.d Idealised Me refined as rotating group:
 C12(H12A,H12B,H12C), C19(H19A,H19B,H19C)
2.e Idealised tetrahedral OH refined as rotating group:
 O3(H3)
;
_olex2_submission_special_instructions 'No special instructions were received'

loop_
_space_group_symop_operation_xyz
'x, y, z'
'-y, x, z+1/4'
'-x, -y, z+1/2'
'y, -x, z+3/4'

loop_
_atom_site_label
_atom_site_type_symbol
_atom_site_fract_x
_atom_site_fract_y
_atom_site_fract_z
_atom_site_U_iso_or_equiv
_atom_site_adp_type
_atom_site_occupancy
_atom_site_site_symmetry_order
_atom_site_calc_flag
_atom_site_refinement_flags_posn
O1 O 0.5817(3) 1.4132(3) 0.03972(9) 0.0448(6) Uani 1 1 d .
O2 O 0.7153(3) 1.4750(3) 0.10347(11) 0.0530(7) Uani 1 1 d .
O3 O 0.7260(3) 0.7974(3) 0.09697(9) 0.0449(6) Uani 1 1 d .
H3 H 0.7078 0.7017 0.0980 0.067 Uiso 1 1 calc GR
N1 N 0.6497(4) 0.9925(3) 0.02227(10) 0.0410(6) Uani 1 1 d .
H1 H 0.7049 0.9282 0.0387 0.049 Uiso 1 1 calc R
C1 C 0.8094(4) 1.1308(3) 0.11269(11) 0.0339(6) Uani 1 1 d .
H1A H 0.8438 1.2202 0.1317 0.041 Uiso 1 1 calc R
C2 C 0.7142(3) 1.2062(3) 0.07507(11) 0.0315(6) Uani 1 1 d .
C3 C 0.6765(4) 1.3735(3) 0.07606(12) 0.0373(7) Uani 1 1 d .
C4 C 0.5553(4) 1.2743(4) 0.01288(12) 0.0418(7) Uani 1 1 d .
H4A H 0.5952 1.2891 -0.0179 0.050 Uiso 1 1 calc R
H4B H 0.4428 1.2494 0.0114 0.050 Uiso 1 1 calc R
C5 C 0.6448(4) 1.1450(3) 0.03683(10) 0.0322(6) Uani 1 1 d .
C6 C 0.5759(4) 0.9254(4) -0.01644(11) 0.0349(6) Uani 1 1 d .
C7 C 0.5211(5) 0.7699(4) -0.01242(12) 0.0430(8) Uani 1 1 d .
H7 H 0.5331 0.7154 0.0150 0.052 Uiso 1 1 calc R
C8 C 0.4493(5) 0.6971(4) -0.04895(13) 0.0488(8) Uani 1 1 d .
H8 H 0.4143 0.5927 -0.0459 0.059 Uiso 1 1 calc R
C9 C 0.4274(5) 0.7742(4) -0.09013(14) 0.0498(9) Uani 1 1 d .
C10 C 0.4835(7) 0.9268(5) -0.09386(15) 0.0635(12) Uani 1 1 d .
H10 H 0.4700 0.9815 -0.1212 0.076 Uiso 1 1 calc R
C11 C 0.5600(6) 1.0014(4) -0.05783(14) 0.0583(11) Uani 1 1 d .
H11 H 0.6008 1.1034 -0.0616 0.070 Uiso 1 1 calc R
C12 C 0.3451(8) 0.6928(6) -0.1290(2) 0.0825(17) Uani 1 1 d .
H12A H 0.4175 0.6819 -0.1541 0.124 Uiso 1 1 calc GR
H12B H 0.2550 0.7549 -0.1383 0.124 Uiso 1 1 calc GR
H12C H 0.3100 0.5894 -0.1194 0.124 Uiso 1 1 calc GR
C13 C 0.7077(4) 1.0277(3) 0.14442(11) 0.0329(6) Uani 1 1 d .
C14 C 0.6699(4) 0.8677(3) 0.13541(11) 0.0346(6) Uani 1 1 d .
C15 C 0.5748(4) 0.7844(4) 0.16605(13) 0.0451(8) Uani 1 1 d .
H15 H 0.5485 0.6792 0.1599 0.054 Uiso 1 1 calc R
C16 C 0.5194(5) 0.8546(5) 0.20488(15) 0.0526(9) Uani 1 1 d .
H16 H 0.4560 0.7962 0.2247 0.063 Uiso 1 1 calc R
C17 C 0.5564(5) 1.0131(5) 0.21545(13) 0.0522(9) Uani 1 1 d .
C18 C 0.6485(4) 1.0948(4) 0.18463(12) 0.0416(7) Uani 1 1 d .
H18 H 0.6728 1.2004 0.1909 0.050 Uiso 1 1 calc R
C19 C 0.5002(8) 1.0884(8) 0.25903(18) 0.0825(16) Uani 1 1 d .
H19A H 0.5514 1.0378 0.2845 0.124 Uiso 1 1 calc GR
H19B H 0.3871 1.0760 0.2616 0.124 Uiso 1 1 calc GR
H19C H 0.5264 1.1995 0.2588 0.124 Uiso 1 1 calc GR
C20 C 0.9641(4) 1.0494(4) 0.09795(14) 0.0431(8) Uani 1 1 d .
C21 C 1.0499(5) 0.9673(7) 0.1307(2) 0.0726(14) Uani 1 1 d .
H21 H 1.0118 0.9603 0.1604 0.087 Uiso 1 1 calc R
C22 C 1.1939(7) 0.8950(9) 0.1189(3) 0.098(2) Uani 1 1 d .
H22 H 1.2506 0.8386 0.1409 0.117 Uiso 1 1 calc R
C23 C 1.2516(6) 0.9061(8) 0.0762(3) 0.093(2) Uani 1 1 d .
H23 H 1.3486 0.8592 0.0690 0.111 Uiso 1 1 calc R
C24 C 1.1686(5) 0.9857(7) 0.0432(2) 0.0751(15) Uani 1 1 d .
H24 H 1.2079 0.9916 0.0136 0.090 Uiso 1 1 calc R
C25 C 1.0238(5) 1.0584(5) 0.05445(16) 0.0537(10) Uani 1 1 d .
H25 H 0.9675 1.1133 0.0322 0.064 Uiso 1 1 calc R

loop_
_atom_site_aniso_label
_atom_site_aniso_U_11
_atom_site_aniso_U_22
_atom_site_aniso_U_33
_atom_site_aniso_U_23
_atom_site_aniso_U_13
_atom_site_aniso_U_12
O1 0.0536(14) 0.0239(10) 0.0569(14) 0.0089(9) 0.0030(11) 0.0097(9)
O2 0.0581(15) 0.0214(10) 0.0794(19) -0.0080(11) -0.0034(14) 0.0028(10)
O3 0.0660(16) 0.0227(9) 0.0460(13) -0.0005(9) -0.0022(11) 0.0043(10)
N1 0.0502(16) 0.0245(12) 0.0484(16) -0.0009(10) -0.0082(12) 0.0020(11)
C1 0.0315(14) 0.0248(13) 0.0454(17) -0.0061(12) -0.0024(12) 0.0035(11)
C2 0.0310(14) 0.0170(12) 0.0464(16) 0.0018(11) 0.0036(12) 0.0022(10)
C3 0.0371(15) 0.0237(14) 0.0512(17) 0.0030(12) 0.0070(13) 0.0023(11)
C4 0.0506(19) 0.0304(15) 0.0445(17) 0.0065(12) -0.0009(14) 0.0050(13)
C5 0.0347(14) 0.0215(12) 0.0406(15) 0.0015(11) 0.0045(12) -0.0006(10)
C6 0.0374(15) 0.0270(13) 0.0403(15) 0.0012(12) 0.0026(12) 0.0003(11)
C7 0.063(2) 0.0246(14) 0.0414(16) 0.0048(12) 0.0036(15) -0.0002(13)
C8 0.061(2) 0.0321(16) 0.053(2) -0.0048(14) 0.0024(16) -0.0069(15)
C9 0.060(2) 0.0356(17) 0.054(2) -0.0085(15) -0.0084(17) 0.0116(15)
C10 0.104(4) 0.0392(19) 0.047(2) 0.0090(15) -0.016(2) 0.003(2)
C11 0.097(3) 0.0328(16) 0.0447(19) 0.0071(15) -0.003(2) -0.0135(18)
C12 0.117(5) 0.058(3) 0.073(3) -0.016(2) -0.046(3) 0.013(3)
C13 0.0323(13) 0.0237(13) 0.0427(17) -0.0015(11) -0.0051(12) 0.0052(10)
C14 0.0367(14) 0.0254(13) 0.0416(15) 0.0030(12) -0.0083(12) 0.0056(11)
C15 0.0485(18) 0.0325(15) 0.054(2) 0.0142(14) -0.0090(15) 0.0002(13)
C16 0.053(2) 0.051(2) 0.053(2) 0.0186(17) 0.0039(16) 0.0055(16)
C17 0.057(2) 0.054(2) 0.0453(19) 0.0048(16) 0.0035(16) 0.0169(17)
C18 0.0481(18) 0.0327(15) 0.0440(18) -0.0012(12) -0.0019(14) 0.0101(13)
C19 0.107(4) 0.081(4) 0.060(3) 0.005(2) 0.030(3) 0.024(3)
C20 0.0280(15) 0.0340(15) 0.067(2) -0.0080(14) -0.0027(14) 0.0029(11)
C21 0.0347(19) 0.092(3) 0.092(3) 0.007(3) -0.008(2) 0.019(2)
C22 0.047(3) 0.107(5) 0.139(6) 0.008(4) -0.012(3) 0.036(3)
C23 0.040(2) 0.097(4) 0.141(6) -0.019(4) 0.010(3) 0.025(2)
C24 0.043(2) 0.081(3) 0.101(4) -0.029(3) 0.024(2) -0.003(2)
C25 0.0358(17) 0.0487(19) 0.077(3) -0.0116(18) 0.0078(17) 0.0008(14)

loop_
_atom_type_symbol
_atom_type_description
_atom_type_scat_dispersion_real
_atom_type_scat_dispersion_imag
_atom_type_scat_source
C C 0.0181 0.0091 'International Tables Vol C Tables 4.2.6.8 and 6.1.1.4'
H H 0.0000 0.0000 'International Tables Vol C Tables 4.2.6.8 and 6.1.1.4'
N N 0.0311 0.0180 'International Tables Vol C Tables 4.2.6.8 and 6.1.1.4'
O O 0.0492 0.0322 'International Tables Vol C Tables 4.2.6.8 and 6.1.1.4'

loop_
_geom_angle_atom_site_label_1
_geom_angle_atom_site_label_2
_geom_angle_atom_site_label_3
_geom_angle
C3 O1 C4 108.6(2)
C5 N1 C6 128.3(3)
C2 C1 C13 112.7(2)
C2 C1 C20 115.7(3)
C20 C1 C13 113.1(3)
C3 C2 C1 120.9(3)
C5 C2 C1 132.2(2)
C5 C2 C3 106.9(3)
O1 C3 C2 110.5(3)
O2 C3 O1 119.9(3)
O2 C3 C2 129.7(3)
O1 C4 C5 104.9(3)
N1 C5 C2 127.2(3)
N1 C5 C4 123.8(3)
C2 C5 C4 109.0(3)
C7 C6 N1 117.0(3)
C11 C6 N1 124.4(3)
C11 C6 C7 118.6(3)
C8 C7 C6 119.9(3)
C7 C8 C9 122.0(3)
C8 C9 C12 120.7(4)
C10 C9 C8 117.6(3)
C10 C9 C12 121.7(4)
C9 C10 C11 121.5(4)
C6 C11 C10 120.4(3)
C14 C13 C1 123.6(3)
C18 C13 C1 118.8(3)
C18 C13 C14 117.6(3)
O3 C14 C13 119.6(3)
O3 C14 C15 121.1(3)
C15 C14 C13 119.3(3)
C16 C15 C14 121.2(3)
C15 C16 C17 121.3(4)
C16 C17 C19 121.2(4)
C18 C17 C16 117.0(4)
C18 C17 C19 121.7(4)
C17 C18 C13 123.6(3)
C21 C20 C1 118.0(4)
C25 C20 C1 123.2(3)
C25 C20 C21 118.7(4)
C20 C21 C22 119.8(6)
C23 C22 C21 120.7(6)
C22 C23 C24 120.5(4)
C23 C24 C25 119.4(6)
C20 C25 C24 120.8(5)

loop_
_geom_bond_atom_site_label_1
_geom_bond_atom_site_label_2
_geom_bond_distance
O1 C3 1.372(4)
O1 C4 1.426(4)
O2 C3 1.217(4)
O3 C14 1.357(4)
N1 C5 1.352(4)
N1 C6 1.411(4)
C1 C2 1.503(4)
C1 C13 1.533(4)
C1 C20 1.532(4)
C2 C3 1.442(4)
C2 C5 1.365(4)
C4 C5 1.497(4)
C6 C7 1.391(4)
C6 C11 1.378(5)
C7 C8 1.374(5)
C8 C9 1.383(6)
C9 C10 1.372(6)
C9 C12 1.499(6)
C10 C11 1.387(6)
C13 C14 1.408(4)
C13 C18 1.398(5)
C14 C15 1.392(5)
C15 C16 1.364(6)
C16 C17 1.404(6)
C17 C18 1.374(6)
C17 C19 1.502(6)
C20 C21 1.386(6)
C20 C25 1.373(6)
C21 C22 1.399(7)
C22 C23 1.348(11)
C23 C24 1.366(10)
C24 C25 1.402(6)

loop_
_geom_hbond_atom_site_label_D
_geom_hbond_atom_site_label_H
_geom_hbond_atom_site_label_A
_geom_hbond_distance_DH
_geom_hbond_distance_HA
_geom_hbond_distance_DA
_geom_hbond_angle_DHA
_geom_hbond_site_symmetry_A
O3 H3 O2 0.82 1.91 2.719(3) 167.0 1_545
N1 H1 O3 0.86 2.04 2.810(4) 148.8 .

loop_
_geom_torsion_atom_site_label_1
_geom_torsion_atom_site_label_2
_geom_torsion_atom_site_label_3
_geom_torsion_atom_site_label_4
_geom_torsion
O1 C4 C5 N1 179.7(3)
O1 C4 C5 C2 1.2(3)
O3 C14 C15 C16 179.5(3)
N1 C6 C7 C8 -179.5(3)
N1 C6 C11 C10 -179.1(4)
C1 C2 C3 O1 -176.6(3)
C1 C2 C3 O2 2.8(5)
C1 C2 C5 N1 -2.1(5)
C1 C2 C5 C4 176.4(3)
C1 C13 C14 O3 0.5(4)
C1 C13 C14 C15 -179.1(3)
C1 C13 C18 C17 -179.9(3)
C1 C20 C21 C22 -178.3(5)
C1 C20 C25 C24 177.9(3)
C2 C1 C13 C14 84.9(3)
C2 C1 C13 C18 -95.1(3)
C2 C1 C20 C21 -175.0(4)
C2 C1 C20 C25 7.2(5)
C3 O1 C4 C5 -0.1(3)
C3 C2 C5 N1 179.8(3)
C3 C2 C5 C4 -1.8(3)
C4 O1 C3 O2 179.5(3)
C4 O1 C3 C2 -1.0(4)
C5 N1 C6 C7 -145.1(3)
C5 N1 C6 C11 37.3(6)
C5 C2 C3 O1 1.8(4)
C5 C2 C3 O2 -178.8(3)
C6 N1 C5 C2 178.3(3)
C6 N1 C5 C4 0.0(5)
C6 C7 C8 C9 -0.7(6)
C7 C6 C11 C10 3.3(7)
C7 C8 C9 C10 1.4(6)
C7 C8 C9 C12 -178.5(4)
C8 C9 C10 C11 0.2(7)
C9 C10 C11 C6 -2.6(8)
C11 C6 C7 C8 -1.7(6)
C12 C9 C10 C11 -179.8(5)
C13 C1 C2 C3 106.1(3)
C13 C1 C2 C5 -71.9(4)
C13 C1 C20 C21 -42.8(5)
C13 C1 C20 C25 139.4(3)
C13 C14 C15 C16 -0.9(5)
C14 C13 C18 C17 0.0(5)
C14 C15 C16 C17 -0.1(6)
C15 C16 C17 C18 1.0(6)
C15 C16 C17 C19 -177.8(4)
C16 C17 C18 C13 -1.0(6)
C18 C13 C14 O3 -179.4(3)
C18 C13 C14 C15 0.9(4)
C19 C17 C18 C13 177.8(4)
C20 C1 C2 C3 -121.6(3)
C20 C1 C2 C5 60.5(4)
C20 C1 C13 C14 -48.7(4)
C20 C1 C13 C18 131.2(3)
C20 C21 C22 C23 0.9(10)
C21 C20 C25 C24 0.1(6)
C21 C22 C23 C24 -1.3(11)
C22 C23 C24 C25 1.1(9)
C23 C24 C25 C20 -0.5(7)
C25 C20 C21 C22 -0.3(8)
